data_4089197
loop_
_publ_author_name
'Congrave, Daniel G.'
'Hsu, Yu-ting'
'Batsanov, Andrei S.'
'Beeby, Andrew'
'Bryce, Martin R.'

_publ_section_title
;
 Synthesis, Diastereomer Separation, and Optoelectronic and Structural
 Properties of Dinuclear Cyclometalated Iridium(III) Complexes with
 Bridging Diarylhydrazide Ligands
;
_journal_issue 5
_journal_name_full Organometallics
_journal_page_first 981
_journal_paper_doi 10.1021/acs.organomet.6b00887
_journal_volume 36
_journal_year 2017
_chemical_formula_moiety 'C70 H62 F4 Ir2 N6 O6, 2(C H2 Cl2)'
_chemical_formula_sum 'C72 H66 Cl4 F4 Ir2 N6 O6'
_chemical_formula_weight 1713.50
_space_group_crystal_system orthorhombic
_space_group_IT_number 60
_space_group_name_Hall '-P 2n 2ab'
_space_group_name_H-M_alt 'P b c n'
_atom_sites_solution_hydrogens geom
_atom_sites_solution_primary direct
_atom_sites_solution_secondary difmap
_audit_creation_date 2015-05-04
_audit_creation_method
;
Olex2 1.2-beta
(compiled 2015.01.26 svn.r3150 for OlexSys, GUI svn.r4998)
;
_cell_angle_alpha 90
_cell_angle_beta 90
_cell_angle_gamma 90
_cell_formula_units_Z 4
_cell_length_a 28.5229(16)
_cell_length_b 15.4584(9)
_cell_length_c 15.6649(9)
_cell_measurement_reflns_used 9433
_cell_measurement_temperature 120
_cell_measurement_theta_max 30.085
_cell_measurement_theta_min 2.338
_cell_volume 6906.9(7)
_computing_cell_refinement 'SAINT v8.34A (Bruker, 2013)'
_computing_data_collection 'APEX2 v.2013.4_1 (Bruker, 2013)'
_computing_data_reduction 'SAINT v8.34A (Bruker, 2013)'
_computing_molecular_graphics 'Olex2 (Dolomanov et al., 2009)'
_computing_publication_material 'Olex2 (Dolomanov et al., 2009)'
_computing_structure_refinement 'SHELXL 2014/7 multi-CPU version (Sheldrick, 2008)'
_computing_structure_solution 'SHELXS 2013/1 (Sheldrick, 2008)'
_diffrn_ambient_temperature 120
_diffrn_detector_type 'Bruker PHOTON 100 CMOS'
_diffrn_measured_fraction_theta_full 0.999
_diffrn_measured_fraction_theta_max 1.000
_diffrn_measurement_device '3-circle area detector diffractometer'
_diffrn_measurement_device_type 'Bruker D8 Venture'
_diffrn_measurement_method '\f and \w scans'
_diffrn_radiation_monochromator 'focusing mirrors'
_diffrn_radiation_probe x-ray
_diffrn_radiation_type MoK\a
_diffrn_radiation_wavelength 0.71073
_diffrn_reflns_av_R_equivalents 0.0410
_diffrn_reflns_av_unetI/netI 0.0197
_diffrn_reflns_Laue_measured_fraction_full 0.999
_diffrn_reflns_Laue_measured_fraction_max 1.000
_diffrn_reflns_limit_h_max 40
_diffrn_reflns_limit_h_min -40
_diffrn_reflns_limit_k_max 21
_diffrn_reflns_limit_k_min -21
_diffrn_reflns_limit_l_max 22
_diffrn_reflns_limit_l_min -19
_diffrn_reflns_number 129196
_diffrn_reflns_point_group_measured_fraction_full 0.999
_diffrn_reflns_point_group_measured_fraction_max 1.000
_diffrn_reflns_theta_full 25.242
_diffrn_reflns_theta_max 29.999
_diffrn_reflns_theta_min 2.338
_diffrn_source 'I\mS microsource'
_diffrn_standards_number 0
_exptl_absorpt_coefficient_mu 4.071
_exptl_absorpt_correction_T_max 0.9871
_exptl_absorpt_correction_T_min 0.5495
_exptl_absorpt_correction_type integration
_exptl_absorpt_process_details
;
SADABS-2014/4 (Bruker,2014/4) was used for absorption correction.
wR2(int) was 0.0684 before and 0.0493 after correction.
The Ratio of minimum to maximum transmission is 0.5567.
The \l/2 correction factor is Not present.
;
_exptl_crystal_colour yellow
_exptl_crystal_colour_primary yellow
_exptl_crystal_density_diffrn 1.648
_exptl_crystal_density_method 'not measured'
_exptl_crystal_description block
_exptl_crystal_F_000 3384
_exptl_crystal_size_max 0.195
_exptl_crystal_size_mid 0.156
_exptl_crystal_size_min 0.062
_refine_diff_density_max 2.566
_refine_diff_density_min -1.204
_refine_diff_density_rms 0.115
_refine_ls_extinction_method none
_refine_ls_goodness_of_fit_ref 1.351
_refine_ls_hydrogen_treatment constr
_refine_ls_matrix_type full
_refine_ls_number_parameters 438
_refine_ls_number_reflns 10062
_refine_ls_number_restraints 0
_refine_ls_restrained_S_all 1.351
_refine_ls_R_factor_all 0.0474
_refine_ls_R_factor_gt 0.0356
_refine_ls_shift/su_max 0.002
_refine_ls_shift/su_mean 0.000
_refine_ls_structure_factor_coef Fsqd
_refine_ls_weighting_details 'w=1/[\s^2^(Fo^2^)+(0.0090P)^2^+20.5580P] where P=(Fo^2^+2Fc^2^)/3'
_refine_ls_weighting_scheme calc
_refine_ls_wR_factor_gt 0.0636
_refine_ls_wR_factor_ref 0.0671
_reflns_Friedel_coverage 0.000
_reflns_number_gt 8571
_reflns_number_total 10062
_reflns_threshold_expression 'I > 2\s(I)'
_cod_data_source_file om6b00887_si_002.cif
_cod_data_source_block 15b
_cod_depositor_comments
;
The following automatic conversions were performed:

data item '_diffrn_radiation_probe' value 'X-ray' was changed to
'x-ray' in accordance with the
/home/saulius/struct/COD-crude-data/automatic-downloads/DataCite-retrospective/ACS/depositions/lib/dictionaries/cif_core.dic
dictionary named 'cif_core.dic' version 2.4.2 last updated on
2011-04-26.

Automatic conversion script
Id: cif_fix_values 6909 2019-04-08 15:41:33Z antanas 
;
_cod_database_code 4089197
_shelx_space_group_comment
;
The symmetry employed for this shelxl refinement is uniquely defined
by the following loop, which should always be used as a source of
symmetry information in preference to the above space-group names.
They are only intended as comments.
;
_computing.bruker_data_scaling 'SADABS V2012/1 (Bruker AXS Inc.)'

_olex2_refinement_description
;
1. Fixed Uiso
 At 1.2 times of:
  All C(H) groups, All C(H,H,H,H) groups
2. Others
 Uiso(H13A)=Uiso(H13B)=Uiso(H13C)=FVAR(1)
 Uiso(H25A)=Uiso(H25B)=Uiso(H25C)=FVAR(2)
 Uiso(H33A)=Uiso(H33B)=Uiso(H33C)=FVAR(3)
 Uiso(H34A)=Uiso(H34B)=Uiso(H34C)=FVAR(4)
 Uiso(H35A)=Uiso(H35B)=Uiso(H35C)=FVAR(5)
 Fixed Sof: H36A(0.9) H36B(0.9) H36C(0.1) H36D(0.1) Cl1A(0.9) Cl1B(0.1)
3.a Secondary CH2 refined with riding coordinates:
 C36(H36A,H36B), C36(H36C,H36D)
3.b Aromatic/amide H refined with riding coordinates:
 C3(H3), C5(H5), C9(H9), C10(H10), C11(H11), C12(H12), C15(H15), C17(H17),
 C21(H21), C22(H22), C23(H23), C24(H24), C27(H27), C28(H28), C30(H30), C31(H31)
3.c Idealised Me refined as rotating group:
 C13(H13A,H13B,H13C), C25(H25A,H25B,H25C), C33(H33A,H33B,H33C), C34(H34A,H34B,
 H34C), C35(H35A,H35B,H35C)
;
_shelx_shelxl_version_number 2014/7
_olex2_submission_special_instructions 'No special instructions were received'

loop_
_space_group_symop_operation_xyz
'x, y, z'
'-x+1/2, -y+1/2, z+1/2'
'x+1/2, -y+1/2, -z'
'-x, y, -z+1/2'
'-x, -y, -z'
'x-1/2, y-1/2, -z-1/2'
'-x-1/2, y-1/2, z'
'x, -y, z-1/2'

loop_
_atom_site_label
_atom_site_type_symbol
_atom_site_fract_x
_atom_site_fract_y
_atom_site_fract_z
_atom_site_U_iso_or_equiv
_atom_site_adp_type
_atom_site_occupancy
_atom_site_site_symmetry_order
_atom_site_calc_flag
_atom_site_refinement_flags_posn
_atom_site_refinement_flags_occupancy
_atom_site_disorder_assembly
_atom_site_disorder_group
Ir Ir 0.07458(2) 0.77495(2) 0.33913(2) 0.01382(3) Uani 1 1 d . . . .
F1 F 0.11053(12) 0.91591(19) 0.63660(17) 0.0548(8) Uani 1 1 d . . . .
F2 F 0.22595(8) 0.66674(17) 0.18080(15) 0.0363(6) Uani 1 1 d . . . .
O1 O -0.00883(8) 0.74228(16) 0.10606(14) 0.0173(5) Uani 1 1 d . . . .
O2 O 0.17361(9) 0.63990(19) 0.60804(18) 0.0295(6) Uani 1 1 d . . . .
O3 O 0.22956(10) 0.9608(2) 0.2445(2) 0.0384(7) Uani 1 1 d . . . .
N1 N 0.02414(8) 0.78009(18) 0.23462(16) 0.0127(5) Uani 1 1 d . . . .
N2 N 0.06295(9) 0.89839(19) 0.37845(19) 0.0175(6) Uani 1 1 d . . . .
N3 N 0.09215(10) 0.65339(19) 0.30302(18) 0.0172(6) Uani 1 1 d . . . .
C1 C 0.02679(10) 0.7584(2) 0.1537(2) 0.0145(6) Uani 1 1 d . . . .
C2 C 0.10618(11) 0.7704(2) 0.4529(2) 0.0174(6) Uani 1 1 d . . . .
C3 C 0.13079(12) 0.6993(2) 0.4869(2) 0.0195(7) Uani 1 1 d . . . .
H3 H 0.1353 0.6483 0.4539 0.023 Uiso 1 1 calc R . . .
C4 C 0.14846(13) 0.7048(3) 0.5698(2) 0.0241(8) Uani 1 1 d . . . .
C5 C 0.14132(15) 0.7776(3) 0.6201(2) 0.0317(9) Uani 1 1 d . . . .
H5 H 0.1529 0.7802 0.6769 0.038 Uiso 1 1 calc R . . .
C6 C 0.11729(16) 0.8451(3) 0.5856(3) 0.0320(9) Uani 1 1 d . . . .
C7 C 0.09936(13) 0.8455(2) 0.5025(2) 0.0235(8) Uani 1 1 d . . . .
C8 C 0.07591(13) 0.9187(3) 0.4599(2) 0.0250(7) Uani 1 1 d . . . .
C9 C 0.06862(17) 1.0007(3) 0.4913(3) 0.0418(11) Uani 1 1 d . . . .
H9 H 0.0765 1.0136 0.5488 0.050 Uiso 1 1 calc R . . .
C10 C 0.0500(2) 1.0636(3) 0.4400(3) 0.0477(13) Uani 1 1 d . . . .
H10 H 0.0455 1.1205 0.4615 0.057 Uiso 1 1 calc R . . .
C11 C 0.03795(17) 1.0439(3) 0.3571(3) 0.0393(11) Uani 1 1 d . . . .
H11 H 0.0249 1.0867 0.3206 0.047 Uiso 1 1 calc R . . .
C12 C 0.04522(13) 0.9605(2) 0.3282(2) 0.0254(8) Uani 1 1 d . . . .
H12 H 0.0374 0.9468 0.2708 0.030 Uiso 1 1 calc R . . .
C13 C 0.18224(16) 0.5634(3) 0.5598(3) 0.0356(10) Uani 1 1 d . . . .
H13A H 0.1959 0.5790 0.5045 0.046(8) Uiso 1 1 calc GR . . .
H13B H 0.1527 0.5325 0.5506 0.046(8) Uiso 1 1 calc GR . . .
H13C H 0.2041 0.5261 0.5910 0.046(8) Uiso 1 1 calc GR . . .
C14 C 0.13781(11) 0.7981(2) 0.2896(2) 0.0173(7) Uani 1 1 d . . . .
C15 C 0.16069(12) 0.8781(3) 0.2865(2) 0.0221(7) Uani 1 1 d . . . .
H15 H 0.1461 0.9278 0.3103 0.027 Uiso 1 1 calc R . . .
C16 C 0.20475(13) 0.8853(3) 0.2487(2) 0.0266(8) Uani 1 1 d . . . .
C17 C 0.22639(12) 0.8143(3) 0.2128(2) 0.0282(9) Uani 1 1 d . . . .
H17 H 0.2560 0.8197 0.1854 0.034 Uiso 1 1 calc R . . .
C18 C 0.20410(12) 0.7356(3) 0.2176(2) 0.0254(8) Uani 1 1 d . . . .
C19 C 0.16059(11) 0.7241(3) 0.2572(2) 0.0202(7) Uani 1 1 d . . . .
C20 C 0.13525(12) 0.6433(2) 0.2664(2) 0.0204(7) Uani 1 1 d . . . .
C21 C 0.15019(15) 0.5601(3) 0.2434(3) 0.0299(9) Uani 1 1 d . . . .
H21 H 0.1803 0.5520 0.2189 0.036 Uiso 1 1 calc R . . .
C22 C 0.12139(18) 0.4904(3) 0.2561(3) 0.0393(11) Uani 1 1 d . . . .
H22 H 0.1315 0.4342 0.2400 0.047 Uiso 1 1 calc R . . .
C23 C 0.07777(17) 0.5018(3) 0.2924(3) 0.0376(10) Uani 1 1 d . . . .
H23 H 0.0575 0.4540 0.3013 0.045 Uiso 1 1 calc R . . .
C24 C 0.06432(14) 0.5841(3) 0.3154(3) 0.0269(8) Uani 1 1 d . . . .
H24 H 0.0344 0.5922 0.3409 0.032 Uiso 1 1 calc R . . .
C25 C 0.20991(18) 1.0334(3) 0.2876(4) 0.0518(14) Uani 1 1 d . . . .
H25A H 0.1799 1.0487 0.2611 0.069(11) Uiso 1 1 calc GR . . .
H25B H 0.2315 1.0825 0.2837 0.069(11) Uiso 1 1 calc GR . . .
H25C H 0.2048 1.0188 0.3478 0.069(11) Uiso 1 1 calc GR . . .
C26 C 0.07272(11) 0.7497(2) 0.10993(19) 0.0153(6) Uani 1 1 d . . . .
C27 C 0.08110(11) 0.6743(2) 0.0642(2) 0.0212(7) Uani 1 1 d . . . .
H27 H 0.0593 0.6279 0.0674 0.025 Uiso 1 1 calc R . . .
C28 C 0.12082(12) 0.6661(3) 0.0142(2) 0.0260(8) Uani 1 1 d . . . .
H28 H 0.1263 0.6136 -0.0158 0.031 Uiso 1 1 calc R . . .
C29 C 0.15304(12) 0.7338(3) 0.0070(2) 0.0235(8) Uani 1 1 d . . . .
C30 C 0.14445(12) 0.8092(3) 0.0537(2) 0.0219(7) Uani 1 1 d . . . .
H30 H 0.1659 0.8561 0.0503 0.026 Uiso 1 1 calc R . . .
C31 C 0.10487(11) 0.8164(2) 0.1051(2) 0.0181(7) Uani 1 1 d . . . .
H31 H 0.0999 0.8677 0.1372 0.022 Uiso 1 1 calc R . . .
C32 C 0.19400(13) 0.7261(3) -0.0562(2) 0.0316(9) Uani 1 1 d . . . .
C33 C 0.21656(17) 0.6365(4) -0.0527(3) 0.0546(15) Uani 1 1 d . . . .
H33A H 0.2271 0.6245 0.0057 0.060(10) Uiso 1 1 calc GR . . .
H33B H 0.2435 0.6347 -0.0915 0.060(10) Uiso 1 1 calc GR . . .
H33C H 0.1936 0.5928 -0.0701 0.060(10) Uiso 1 1 calc GR . . .
C34 C 0.23230(14) 0.7925(4) -0.0388(3) 0.0483(14) Uani 1 1 d . . . .
H34A H 0.2196 0.8509 -0.0468 0.039(8) Uiso 1 1 calc GR . . .
H34B H 0.2584 0.7833 -0.0785 0.039(8) Uiso 1 1 calc GR . . .
H34C H 0.2435 0.7861 0.0200 0.039(8) Uiso 1 1 calc GR . . .
C35 C 0.17397(15) 0.7428(4) -0.1455(2) 0.0396(11) Uani 1 1 d . . . .
H35A H 0.1502 0.6989 -0.1587 0.048(9) Uiso 1 1 calc GR . . .
H35B H 0.1993 0.7398 -0.1878 0.048(9) Uiso 1 1 calc GR . . .
H35C H 0.1596 0.8004 -0.1472 0.048(9) Uiso 1 1 calc GR . . .
Cl2 Cl -0.03173(5) 0.71811(8) 0.64885(8) 0.0458(3) Uani 1 1 d . . . .
C36 C 0.01903(16) 0.6890(3) 0.5908(3) 0.0404(11) Uani 1 1 d . . . .
H36A H 0.0183 0.7179 0.5344 0.049 Uiso 0.9 1 calc R P A 1
H36B H 0.0471 0.7099 0.6217 0.049 Uiso 0.9 1 calc R P A 1
H36C H 0.0130 0.6954 0.5288 0.049 Uiso 0.1 1 calc R P B 2
H36D H 0.0452 0.7280 0.6063 0.049 Uiso 0.1 1 calc R P B 2
Cl1A Cl 0.02365(6) 0.57626(11) 0.57572(14) 0.0551(4) Uani 0.9 1 d . P C 1
Cl1B Cl 0.0335(6) 0.5880(12) 0.6122(11) 0.055(5) Uiso 0.1 1 d . P C 2

loop_
_atom_site_aniso_label
_atom_site_aniso_U_11
_atom_site_aniso_U_22
_atom_site_aniso_U_33
_atom_site_aniso_U_23
_atom_site_aniso_U_13
_atom_site_aniso_U_12
Ir 0.01068(5) 0.01971(6) 0.01106(5) 0.00144(5) -0.00166(5) -0.00155(5)
F1 0.091(2) 0.0444(16) 0.0289(14) -0.0164(12) -0.0293(15) 0.0127(16)
F2 0.0243(11) 0.0523(15) 0.0322(13) 0.0118(11) 0.0100(10) 0.0186(11)
O1 0.0116(10) 0.0303(13) 0.0101(10) -0.0037(9) -0.0004(8) 0.0015(9)
O2 0.0292(14) 0.0337(15) 0.0254(14) 0.0113(12) -0.0132(11) -0.0058(12)
O3 0.0280(15) 0.0454(19) 0.0418(18) 0.0095(15) 0.0060(13) -0.0201(14)
N1 0.0100(11) 0.0165(13) 0.0115(12) 0.0003(10) -0.0002(9) 0.0004(10)
N2 0.0160(13) 0.0194(14) 0.0172(14) -0.0010(11) -0.0036(10) -0.0034(10)
N3 0.0165(12) 0.0225(15) 0.0127(13) 0.0025(11) -0.0027(11) -0.0001(11)
C1 0.0130(13) 0.0169(15) 0.0136(15) 0.0028(12) -0.0006(12) 0.0020(11)
C2 0.0139(13) 0.0271(17) 0.0111(14) 0.0020(13) -0.0019(11) -0.0045(13)
C3 0.0186(15) 0.0209(16) 0.0190(16) 0.0039(13) -0.0018(13) -0.0035(12)
C4 0.0189(16) 0.033(2) 0.0201(17) 0.0092(15) -0.0083(13) -0.0069(14)
C5 0.041(2) 0.036(2) 0.0177(18) 0.0023(17) -0.0150(16) -0.0075(19)
C6 0.045(2) 0.029(2) 0.0222(19) -0.0060(16) -0.0123(18) -0.0043(18)
C7 0.0253(18) 0.0280(19) 0.0174(17) 0.0001(14) -0.0069(14) -0.0036(14)
C8 0.0249(17) 0.034(2) 0.0160(16) -0.0048(14) -0.0060(15) -0.0068(16)
C9 0.060(3) 0.035(2) 0.031(2) -0.0102(18) -0.022(2) 0.006(2)
C10 0.073(4) 0.022(2) 0.048(3) -0.014(2) -0.028(3) 0.013(2)
C11 0.050(3) 0.026(2) 0.042(3) -0.0046(18) -0.024(2) 0.0065(19)
C12 0.0280(18) 0.0254(18) 0.0227(19) 0.0017(15) -0.0097(15) -0.0002(14)
C13 0.038(2) 0.035(2) 0.034(2) 0.0124(19) -0.0106(19) 0.0007(19)
C14 0.0108(14) 0.0296(18) 0.0116(15) 0.0067(13) -0.0018(11) -0.0015(12)
C15 0.0192(16) 0.0292(19) 0.0179(17) 0.0034(14) -0.0019(13) -0.0051(14)
C16 0.0184(16) 0.040(2) 0.0216(18) 0.0107(16) -0.0022(14) -0.0079(15)
C17 0.0130(15) 0.049(2) 0.0224(18) 0.0110(17) 0.0008(14) 0.0006(16)
C18 0.0164(15) 0.043(2) 0.0171(16) 0.0067(16) -0.0006(13) 0.0102(16)
C19 0.0142(14) 0.0320(19) 0.0143(15) 0.0069(15) -0.0018(11) 0.0034(14)
C20 0.0198(16) 0.0269(18) 0.0145(16) 0.0042(14) -0.0011(13) 0.0059(14)
C21 0.034(2) 0.029(2) 0.027(2) 0.0007(16) 0.0071(17) 0.0100(16)
C22 0.060(3) 0.022(2) 0.036(2) -0.0043(18) 0.011(2) 0.007(2)
C23 0.048(3) 0.026(2) 0.039(2) -0.0019(18) 0.012(2) -0.006(2)
C24 0.0289(19) 0.0256(19) 0.0262(19) 0.0003(15) 0.0048(15) -0.0037(15)
C25 0.048(3) 0.045(3) 0.062(4) 0.002(3) 0.017(3) -0.027(2)
C26 0.0123(13) 0.0238(15) 0.0100(13) 0.0027(11) -0.0006(12) 0.0026(12)
C27 0.0154(15) 0.0258(17) 0.0224(17) -0.0036(14) 0.0020(13) -0.0003(13)
C28 0.0203(16) 0.033(2) 0.0245(18) -0.0075(16) 0.0017(14) 0.0061(15)
C29 0.0149(15) 0.043(2) 0.0123(15) 0.0031(15) 0.0014(12) 0.0034(15)
C30 0.0168(15) 0.034(2) 0.0152(16) 0.0084(14) -0.0007(13) -0.0048(14)
C31 0.0174(15) 0.0241(18) 0.0128(15) 0.0045(13) -0.0018(12) -0.0010(13)
C32 0.0188(16) 0.058(3) 0.0179(17) 0.0026(19) 0.0064(14) 0.0043(18)
C33 0.038(3) 0.078(4) 0.047(3) 0.009(3) 0.024(2) 0.027(3)
C34 0.0194(19) 0.099(5) 0.026(2) 0.002(2) 0.0073(16) -0.013(2)
C35 0.0244(19) 0.075(3) 0.019(2) 0.000(2) 0.0051(15) 0.001(2)
Cl2 0.0585(7) 0.0337(6) 0.0451(7) 0.0021(5) -0.0031(6) -0.0030(5)
C36 0.043(2) 0.043(3) 0.036(2) 0.014(2) -0.007(2) -0.017(2)
Cl1A 0.0554(10) 0.0411(8) 0.0688(12) 0.0106(9) 0.0199(9) 0.0066(7)

loop_
_atom_type_symbol
_atom_type_description
_atom_type_scat_dispersion_real
_atom_type_scat_dispersion_imag
_atom_type_scat_source
C C 0.0033 0.0016 'International Tables Vol C Tables 4.2.6.8 and 6.1.1.4'
H H 0.0000 0.0000 'International Tables Vol C Tables 4.2.6.8 and 6.1.1.4'
Cl Cl 0.1484 0.1585 'International Tables Vol C Tables 4.2.6.8 and 6.1.1.4'
F F 0.0171 0.0103 'International Tables Vol C Tables 4.2.6.8 and 6.1.1.4'
Ir Ir -1.4442 7.9887 'International Tables Vol C Tables 4.2.6.8 and 6.1.1.4'
N N 0.0061 0.0033 'International Tables Vol C Tables 4.2.6.8 and 6.1.1.4'
O O 0.0106 0.0060 'International Tables Vol C Tables 4.2.6.8 and 6.1.1.4'

loop_
_exptl_crystal_face_index_h
_exptl_crystal_face_index_k
_exptl_crystal_face_index_l
_exptl_crystal_face_perp_dist
1.00 0.00 0.00 0.0270
-1.00 0.00 0.00 0.0310
-1.00 1.00 -1.00 0.0720
0.00 1.00 -1.00 0.0780
0.00 -1.00 1.00 0.0680
1.00 2.00 0.00 0.0950
-1.00 -2.00 0.00 0.0490
-1.00 -1.00 -1.00 0.0800
-2.00 1.00 0.00 0.0630
-1.00 2.00 2.00 0.0650

loop_
_geom_angle_atom_site_label_1
_geom_angle_atom_site_label_2
_geom_angle_atom_site_label_3
_geom_angle
_geom_angle_site_symmetry_1
_geom_angle_site_symmetry_3
O1 Ir N1 74.32(9) 4 .
N2 Ir O1 87.52(10) . 4
N2 Ir N1 94.92(11) . .
N3 Ir O1 96.36(11) . 4
N3 Ir N1 89.28(11) . .
N3 Ir N2 174.93(11) . .
C2 Ir O1 91.69(11) . 4
C2 Ir N1 165.54(11) . .
C2 Ir N2 80.57(13) . .
C2 Ir N3 96.02(13) . .
C14 Ir O1 176.33(12) . 4
C14 Ir N1 107.33(11) . .
C14 Ir N2 95.55(13) . .
C14 Ir N3 80.46(13) . .
C14 Ir C2 86.85(13) . .
C1 O1 Ir 114.6(2) . 4
C4 O2 C13 117.8(3) . .
C16 O3 C25 116.5(3) . .
N1 N1 Ir 112.0(2) 4 .
C1 N1 Ir 132.6(2) . .
C1 N1 N1 111.9(3) . 4
C8 N2 Ir 117.1(2) . .
C12 N2 Ir 123.8(2) . .
C12 N2 C8 119.1(3) . .
C20 N3 Ir 116.5(2) . .
C24 N3 Ir 123.5(2) . .
C24 N3 C20 120.0(3) . .
O1 C1 N1 124.4(3) . .
O1 C1 C26 114.3(3) . .
N1 C1 C26 121.3(3) . .
C3 C2 Ir 126.1(3) . .
C3 C2 C7 120.1(3) . .
C7 C2 Ir 113.6(2) . .
C4 C3 C2 118.9(3) . .
O2 C4 C3 123.4(4) . .
O2 C4 C5 115.0(3) . .
C5 C4 C3 121.6(3) . .
C6 C5 C4 118.1(3) . .
F1 C6 C7 119.3(4) . .
C5 C6 F1 116.9(3) . .
C5 C6 C7 123.8(4) . .
C2 C7 C8 116.3(3) . .
C6 C7 C2 117.4(3) . .
C6 C7 C8 126.2(4) . .
N2 C8 C7 111.7(3) . .
N2 C8 C9 120.4(4) . .
C9 C8 C7 127.8(3) . .
C10 C9 C8 120.3(4) . .
C9 C10 C11 119.5(4) . .
C10 C11 C12 118.5(4) . .
N2 C12 C11 122.2(4) . .
C15 C14 Ir 126.4(3) . .
C15 C14 C19 119.3(3) . .
C19 C14 Ir 114.2(2) . .
C16 C15 C14 120.4(4) . .
O3 C16 C15 123.8(4) . .
O3 C16 C17 115.3(3) . .
C17 C16 C15 120.9(4) . .
C18 C17 C16 118.3(3) . .
F2 C18 C17 117.2(3) . .
F2 C18 C19 119.6(4) . .
C17 C18 C19 123.2(4) . .
C14 C19 C20 115.7(3) . .
C18 C19 C14 117.7(4) . .
C18 C19 C20 126.6(4) . .
N3 C20 C19 113.1(3) . .
N3 C20 C21 119.1(3) . .
C21 C20 C19 127.8(3) . .
C22 C21 C20 120.1(4) . .
C21 C22 C23 120.1(4) . .
C24 C23 C22 118.5(4) . .
N3 C24 C23 122.2(4) . .
C27 C26 C1 117.8(3) . .
C31 C26 C1 122.9(3) . .
C31 C26 C27 118.9(3) . .
C28 C27 C26 120.7(3) . .
C27 C28 C29 121.0(4) . .
C28 C29 C30 117.8(3) . .
C28 C29 C32 119.6(4) . .
C30 C29 C32 122.4(4) . .
C31 C30 C29 120.8(3) . .
C26 C31 C30 120.7(3) . .
C33 C32 C29 111.5(4) . .
C33 C32 C35 110.0(4) . .
C34 C32 C29 112.2(4) . .
C34 C32 C33 107.6(4) . .
C34 C32 C35 108.5(4) . .
C35 C32 C29 107.0(3) . .
Cl1A C36 Cl2 112.4(2) . .
Cl1B C36 Cl2 109.9(7) . .

loop_
_geom_bond_atom_site_label_1
_geom_bond_atom_site_label_2
_geom_bond_distance
_geom_bond_site_symmetry_2
Ir O1 2.123(2) 4
Ir N1 2.181(2) .
Ir N2 2.032(3) .
Ir N3 2.025(3) .
Ir C2 1.998(3) .
Ir C14 1.996(3) .
F1 C6 1.368(5) .
F2 C18 1.362(5) .
O1 Ir 2.123(2) 4
O1 C1 1.285(4) .
O2 C4 1.371(4) .
O2 C13 1.425(5) .
O3 C16 1.366(5) .
O3 C25 1.425(6) .
N1 N1 1.459(5) 4
N1 C1 1.313(4) .
N2 C8 1.364(4) .
N2 C12 1.341(5) .
N3 C20 1.365(4) .
N3 C24 1.348(5) .
C1 C26 1.485(4) .
C2 C3 1.410(5) .
C2 C7 1.410(5) .
C3 C4 1.396(5) .
C4 C5 1.389(6) .
C5 C6 1.361(6) .
C6 C7 1.398(5) .
C7 C8 1.475(5) .
C8 C9 1.375(6) .
C9 C10 1.369(6) .
C10 C11 1.379(6) .
C11 C12 1.382(5) .
C14 C15 1.398(5) .
C14 C19 1.411(5) .
C15 C16 1.394(5) .
C16 C17 1.379(6) .
C17 C18 1.374(6) .
C18 C19 1.399(5) .
C19 C20 1.450(5) .
C20 C21 1.402(5) .
C21 C22 1.369(6) .
C22 C23 1.379(6) .
C23 C24 1.376(6) .
C26 C27 1.388(5) .
C26 C31 1.382(5) .
C27 C28 1.384(5) .
C28 C29 1.397(5) .
C29 C30 1.398(6) .
C29 C32 1.536(5) .
C30 C31 1.391(5) .
C32 C33 1.529(7) .
C32 C34 1.523(6) .
C32 C35 1.534(5) .
Cl2 C36 1.768(5) .
C36 Cl1A 1.764(5) .
C36 Cl1B 1.65(2) .
